data_2101650
loop_
_publ_author_name
'M\"uller, G.'
'Lutz, M.'
'Harder, S.'

_publ_section_title
;
 Methyl group conformation-determining intermolecular
 C--H&#x00B7;&#x00B7;&#x00B7;O hydrogen bonds: structure of
 <i>N</i>-methyl-2-pyrrolidone
;
_journal_issue 6
_journal_name_full 'Acta Crystallographica Section B'
_journal_page_first 1014
_journal_page_last 1022
_journal_paper_doi 10.1107/S0108768196008300
_journal_volume 52
_journal_year 1996
_chemical_formula_sum 'C5 H9 N O'
_chemical_formula_weight 99.134
_chemical_melting_point 'see text'
_chemical_name_systematic
;
 ?
;
_space_group_IT_number 14
_symmetry_cell_setting monoclinic
_symmetry_space_group_name_Hall '-P 2ybc'
_symmetry_space_group_name_H-M 'P 1 21/c 1'
_audit_creation_method SHELXL
_cell_angle_alpha 90.00
_cell_angle_beta 111.03(2)
_cell_angle_gamma 90.00
_cell_formula_units_Z 4
_cell_length_a 6.221(3)
_cell_length_b 12.076(2)
_cell_length_c 7.529(4)
_cell_measurement_reflns_used 25
_cell_measurement_temperature 168(2)
_cell_measurement_theta_max 21.4
_cell_measurement_theta_min 14.0
_cell_volume 527.9(4)
_computing_cell_refinement 'CAD4 (Enraf-Nonius, 1989)'
_computing_data_collection 'CAD4 (Enraf-Nonius, 1989)'
_computing_data_reduction 'MolEN (Fair, 1990)'
_computing_molecular_graphics
;
ORTEPII (Johnson, 1976)
SCHAKAL92 (Keller, 1992)
;
_computing_publication_material
;
SHELXL-93 (Sheldrick, 1993)
PLATON (Spek, 1990)
;
_computing_structure_refinement 'SHELXL-93 (Sheldrick, 1993)'
_computing_structure_solution 'SHELXS-86 (Sheldrick, 1985)'
_diffrn_ambient_temperature 168(2)
_diffrn_measurement_device 'Enraf-Nonius CAD4 4-circle'
_diffrn_measurement_method \w/2\q
_diffrn_radiation_monochromator graphite
_diffrn_radiation_source 'fine-focus sealed tube'
_diffrn_radiation_type MoK\a
_diffrn_radiation_wavelength 0.71069
_diffrn_reflns_av_R_equivalents 0.07
_diffrn_reflns_av_sigmaI/netI 0.0496
_diffrn_reflns_limit_h_max 3
_diffrn_reflns_limit_h_min -8
_diffrn_reflns_limit_k_max 15
_diffrn_reflns_limit_k_min -15
_diffrn_reflns_limit_l_max 9
_diffrn_reflns_limit_l_min -9
_diffrn_reflns_number '3721, of which 107 were rejected'
_diffrn_reflns_theta_max 27.32
_diffrn_reflns_theta_min 3.35
_diffrn_standards_decay_% 1.8
_diffrn_standards_interval_time 60
_diffrn_standards_number 3
_exptl_absorpt_coefficient_mu 0.082
_exptl_absorpt_correction_T_max 1.00
_exptl_absorpt_correction_T_min 0.88
_exptl_absorpt_correction_type 'Empirical, nine \y scans'
_exptl_crystal_colour colorless
_exptl_crystal_density_diffrn 1.247
_exptl_crystal_density_meas ?
_exptl_crystal_description 'see text'
_exptl_crystal_F_000 216
_exptl_crystal_size_max 'see text'
_exptl_crystal_size_mid 'see text'
_exptl_crystal_size_min 'see text'
_refine_diff_density_max 0.197
_refine_diff_density_min -0.328
_refine_ls_extinction_method none
_refine_ls_goodness_of_fit_all 1.055
_refine_ls_goodness_of_fit_obs 1.087
_refine_ls_hydrogen_treatment refall
_refine_ls_matrix_type full
_refine_ls_number_parameters 100
_refine_ls_number_reflns 1190
_refine_ls_number_restraints 0
_refine_ls_restrained_S_all 1.055
_refine_ls_restrained_S_obs 1.087
_refine_ls_R_factor_all 0.0575
_refine_ls_R_factor_obs 0.0466
_refine_ls_shift/esd_max 0.008
_refine_ls_shift/esd_mean 0.001
_refine_ls_structure_factor_coef Fsqd
_refine_ls_weighting_details 'w=1/[\s^2^(Fo^2^)+(0.0684P)^2^+0.0681P] where P=(Fo^2^+2Fc^2^)/3'
_refine_ls_weighting_scheme calc
_refine_ls_wR_factor_all 0.1236
_refine_ls_wR_factor_obs 0.1146
_reflns_number_observed 980
_reflns_number_total 1190
_reflns_observed_criterion F^2^>2sigma(F^2^)
_cod_data_source_file se0197.cif
_cod_data_source_block k130
_cod_depositor_comments
;
The following automatic conversions were performed:

'_refine_ls_weighting_scheme' value 'calc
w=1/[\s^2^(Fo^2^)+(0.0684P)^2^+0.0681P] where P=(Fo^2^+2Fc^2^)/3' was
changed to 'calc'. New tag '_refine_ls_weighting_details' was
created. The value of the new tag was set to
'w=1/[\s^2^(Fo^2^)+(0.0684P)^2^+0.0681P] where P=(Fo^2^+2Fc^2^)/3'.

Automatic conversion script
Id: cif_fix_values 3143 2015-03-26 13:38:13Z robertas 
;
_cod_original_sg_symbol_H-M 'P 21/c'
_cod_database_code 2101650

loop_
_symmetry_equiv_pos_as_xyz
'x, y, z'
'-x, y+1/2, -z+1/2'
'-x, -y, -z'
'x, -y-1/2, z-1/2'

loop_
_atom_site_aniso_label
_atom_site_aniso_U_11
_atom_site_aniso_U_22
_atom_site_aniso_U_33
_atom_site_aniso_U_12
_atom_site_aniso_U_13
_atom_site_aniso_U_23
N 0.0259(5) 0.0179(5) 0.0358(5) 0.0011(4) 0.0102(4) 0.0011(4)
O 0.0321(5) 0.0270(5) 0.0535(6) 0.0087(4) 0.0138(4) -0.0029(4)
C1 0.0264(6) 0.0217(5) 0.0270(5) 0.0025(4) 0.0082(4) -0.0018(4)
C2 0.0309(6) 0.0215(6) 0.0381(6) -0.0024(5) 0.0121(5) -0.0031(5)
C3 0.0384(7) 0.0192(5) 0.0414(7) 0.0039(5) 0.0150(5) 0.0017(5)
C4 0.0287(6) 0.0246(6) 0.0398(7) 0.0057(5) 0.0111(5) 0.0041(5)
C5 0.0379(7) 0.0218(6) 0.0432(7) -0.0054(6) 0.0144(6) -0.0007(5)

loop_
_atom_site_label
_atom_site_fract_x
_atom_site_fract_y
_atom_site_fract_z
_atom_site_U_iso_or_equiv
_atom_site_thermal_displace_type
_atom_site_calc_flag
_atom_site_occupancy
_atom_site_type_symbol
N 0.2255(2) 0.30250(10) 0.16720(10) 0.0270(10) Uani d 1 N
O -0.1406(2) 0.36290(10) 0.11310(10) 0.0380(10) Uani d 1 O
C1 0.0006(2) 0.28830(10) 0.1369(2) 0.0250(10) Uani d 1 C
C2 -0.0453(2) 0.16530(10) 0.1385(2) 0.0300(10) Uani d 1 C
C3 0.1750(2) 0.10970(10) 0.1424(2) 0.0330(10) Uani d 1 C
C4 0.3575(2) 0.20020(10) 0.2062(2) 0.0310(10) Uani d 1 C
C5 0.3343(2) 0.41010(10) 0.1872(2) 0.0340(10) Uani d 1 C
H21 -0.180(3) 0.1468(14) 0.030(3) 0.050(5) Uiso d 1 H
H22 -0.082(3) 0.1477(15) 0.252(3) 0.056(5) Uiso d 1 H
H31 0.158(3) 0.0873(16) 0.012(2) 0.048(4) Uiso d 1 H
H32 0.222(3) 0.0456(16) 0.226(2) 0.052(5) Uiso d 1 H
H41 0.456(3) 0.1953(14) 0.341(2) 0.041(4) Uiso d 1 H
H42 0.469(3) 0.2004(16) 0.136(2) 0.052(5) Uiso d 1 H
H51 0.469(3) 0.4113(18) 0.139(2) 0.059(5) Uiso d 1 H
H52 0.407(3) 0.4347(16) 0.324(2) 0.051(4) Uiso d 1 H
H53 0.226(3) 0.4619(18) 0.114(3) 0.060(5) Uiso d 1 H

loop_
_atom_type_symbol
_atom_type_description
_atom_type_scat_dispersion_real
_atom_type_scat_dispersion_imag
_atom_type_scat_source
C C 0.0033 0.0016 'International Tables Vol C Tables 4.2.6.8 and 6.1.1.4'
H H 0.0000 0.0000 'International Tables Vol C Tables 4.2.6.8 and 6.1.1.4'
N N 0.0061 0.0033 'International Tables Vol C Tables 4.2.6.8 and 6.1.1.4'
O O 0.0106 0.0060 'International Tables Vol C Tables 4.2.6.8 and 6.1.1.4'

loop_
_geom_angle_atom_site_label_1
_geom_angle_atom_site_label_2
_geom_angle_atom_site_label_3
_geom_angle_site_symmetry_3
_geom_angle
_geom_angle_publ_flag
C1 N C5 . 123.40(10) yes
C1 N C4 . 113.80(10) yes
C5 N C4 . 122.20(10) yes
O C1 N . 125.30(10) yes
O C1 C2 . 126.50(10) yes
N C1 C2 . 108.20(10) yes
C1 C2 C3 . 105.20(10) yes
C1 C2 H21 . 109.3(10) ?
C3 C2 H21 . 114.6(10) ?
C1 C2 H22 . 108.8(11) ?
C3 C2 H22 . 112.2(11) ?
H21 C2 H22 . 106.6(14) ?
C2 C3 C4 . 104.70(10) yes
C2 C3 H31 . 109.2(10) ?
C4 C3 H31 . 108.1(10) ?
C2 C3 H32 . 115.1(10) ?
C4 C3 H32 . 110.4(11) ?
H31 C3 H32 . 109.0(15) ?
N C4 C3 . 104.00(10) yes
N C4 H41 . 110.9(10) ?
C3 C4 H41 . 113.5(10) ?
N C4 H42 . 109.7(11) ?
C3 C4 H42 . 114.2(11) ?
H41 C4 H42 . 104.7(14) ?
N C5 H51 . 113.0(10) yes
N C5 H52 . 113.0(10) yes
H51 C5 H52 . 103.0(10) yes
N C5 H53 . 109.0(10) yes
H51 C5 H53 . 107(2) yes
H52 C5 H53 . 112(2) yes
C5 H53 O 3_565 148(2) no
C5 H51 O 1_655 160.0(10) no

loop_
_geom_bond_atom_site_label_1
_geom_bond_atom_site_label_2
_geom_bond_site_symmetry_2
_geom_bond_distance
_geom_bond_publ_flag
N C1 . 1.345(2) yes
N C5 . 1.4470(10) yes
N C4 . 1.4540(10) yes
O C1 . 1.2250(10) yes
O C5 3_565 3.482(2) no
O C5 1_455 3.552(2) no
C1 C2 . 1.514(2) yes
C2 C3 . 1.517(2) yes
C2 H21 . 0.96(2) ?
C2 H22 . 0.98(2) ?
C3 C4 . 1.524(2) yes
C3 H31 . 0.99(2) ?
C3 H32 . 0.98(2) ?
C4 H41 . 0.98(2) ?
C4 H42 . 1.01(2) ?
C5 O 1_655 3.552(2) yes
C5 O 3_565 3.482(2) yes
C5 H51 . 1.03(2) yes
C5 H52 . 1.01(2) yes
C5 H53 . 0.94(2) yes

loop_
_geom_torsion_atom_site_label_1
_geom_torsion_atom_site_label_2
_geom_torsion_atom_site_label_3
_geom_torsion_atom_site_label_4
_geom_torsion
_geom_torsion_publ_flag
C5 N C1 O 3.9(2) yes
C4 N C1 O 175.30(10) yes
C5 N C1 C2 -175.80(10) yes
C4 N C1 C2 -4.50(10) yes
O C1 C2 C3 171.50(10) yes
N C1 C2 C3 -8.80(10) yes
C1 C2 C3 C4 17.60(10) yes
C1 N C4 C3 15.70(10) yes
C5 N C4 C3 -172.80(10) yes
C2 C3 C4 N -19.80(10) yes
